data_7210525
loop_
_publ_author_name
'Chen, Zilu'
'Wu, Xuxian'
'Qin, Suni'
'Lei, Chaohai'
'Liang, Fupei'

_publ_section_title
;
 Structure and fluorescent properties of mercury(ii)
 pyridine-2,3-dicarboxylate coordination polymers tuned by ancillary
 ligands and alkaline-earth metal ions
;
_journal_issue 6
_journal_name_full CrystEngComm
_journal_page_first 2029
_journal_paper_doi 10.1039/c0ce00624f
_journal_volume 13
_journal_year 2011
_chemical_formula_moiety 'C9 H9 Hg N3 O7 S2 Sr'
_chemical_formula_sum 'C9 H9 Hg N3 O7 S2 Sr'
_chemical_formula_weight 623.52
_chemical_name_systematic
;
?
;
_space_group_IT_number 15
_symmetry_cell_setting monoclinic
_symmetry_space_group_name_Hall '-C 2yc'
_symmetry_space_group_name_H-M 'C 1 2/c 1'
_atom_sites_solution_hydrogens geom
_atom_sites_solution_primary direct
_atom_sites_solution_secondary difmap
_audit_creation_method SHELXL-97
_cell_angle_alpha 90.00
_cell_angle_beta 100.679(2)
_cell_angle_gamma 90.00
_cell_formula_units_Z 8
_cell_length_a 30.740(3)
_cell_length_b 6.8408(5)
_cell_length_c 15.7361(18)
_cell_measurement_reflns_used 3608
_cell_measurement_temperature 298(2)
_cell_measurement_theta_max 27.874
_cell_measurement_theta_min 3.952
_cell_volume 3251.8(5)
_computing_cell_refinement 'SMART '
_computing_data_collection 'SMART (Bruker, 1998)'
_computing_data_reduction 'SAINT (Bruker, 1998)'
_computing_molecular_graphics 'SHELXTL (Bruker, 1998)'
_computing_publication_material SHELXTL
_computing_structure_refinement 'SHELXL97 (Sheldrick, 1997)'
_computing_structure_solution 'SHELXS97 (Sheldrick, 1997)'
_diffrn_ambient_temperature 298(2)
_diffrn_measured_fraction_theta_full 0.997
_diffrn_measured_fraction_theta_max 0.997
_diffrn_measurement_device_type 'CCD area detector'
_diffrn_measurement_method 'phi and omega scans'
_diffrn_radiation_monochromator graphite
_diffrn_radiation_source 'fine-focus sealed tube'
_diffrn_radiation_type MoK\a
_diffrn_radiation_wavelength 0.71073
_diffrn_reflns_av_R_equivalents 0.0836
_diffrn_reflns_av_sigmaI/netI 0.0658
_diffrn_reflns_limit_h_max 33
_diffrn_reflns_limit_h_min -36
_diffrn_reflns_limit_k_max 8
_diffrn_reflns_limit_k_min -7
_diffrn_reflns_limit_l_max 18
_diffrn_reflns_limit_l_min -15
_diffrn_reflns_number 7768
_diffrn_reflns_theta_full 25.02
_diffrn_reflns_theta_max 25.02
_diffrn_reflns_theta_min 2.63
_exptl_absorpt_coefficient_mu 13.004
_exptl_absorpt_correction_T_max 0.2827
_exptl_absorpt_correction_T_min 0.1118
_exptl_absorpt_correction_type multi-scan
_exptl_absorpt_process_details 'SADABS (Bruker, 1998)'
_exptl_crystal_colour colorless
_exptl_crystal_density_diffrn 2.547
_exptl_crystal_density_method 'not measured'
_exptl_crystal_description block
_exptl_crystal_F_000 2320
_exptl_crystal_size_max 0.30
_exptl_crystal_size_mid 0.28
_exptl_crystal_size_min 0.13
_refine_diff_density_max 1.634
_refine_diff_density_min -2.017
_refine_diff_density_rms 0.239
_refine_ls_extinction_coef 0.00099(8)
_refine_ls_extinction_expression Fc^*^=kFc[1+0.001xFc^2^\l^3^/sin(2\q)]^-1/4^
_refine_ls_extinction_method SHELXL
_refine_ls_goodness_of_fit_ref 0.997
_refine_ls_hydrogen_treatment constr
_refine_ls_matrix_type full
_refine_ls_number_parameters 209
_refine_ls_number_reflns 2858
_refine_ls_number_restraints 0
_refine_ls_restrained_S_all 0.997
_refine_ls_R_factor_all 0.0557
_refine_ls_R_factor_gt 0.0443
_refine_ls_shift/su_max 0.001
_refine_ls_shift/su_mean 0.000
_refine_ls_structure_factor_coef Fsqd
_refine_ls_weighting_details 'calc w=1/[\s^2^(Fo^2^)+(0.0725P)^2^+0.0000P] where P=(Fo^2^+2Fc^2^)/3'
_refine_ls_weighting_scheme calc
_refine_ls_wR_factor_gt 0.1116
_refine_ls_wR_factor_ref 0.1176
_reflns_number_gt 2327
_reflns_number_total 2858
_reflns_threshold_expression >2sigma(I)
_cod_data_source_file c0ce00624f.txt
_cod_data_source_block 090426c
_cod_depositor_comments
;
The following automatic conversions were performed:

'_symmetry_cell_setting' value 'Monoclinic' changed to 'monoclinic'
according to the built-in table from CIF Core dictionary named
'cif_core.dic' version 2.4.1 from 2010-06-29.

Automatic conversion script
Id: cif_fix_values 1891 2012-01-12 08:04:46Z andrius 
;
_cod_original_cell_volume 3251.8(6)
_cod_original_sg_symbol_H-M C2/c
_cod_database_code 7210525

loop_
_symmetry_equiv_pos_as_xyz
'x, y, z'
'-x, y, -z+1/2'
'x+1/2, y+1/2, z'
'-x+1/2, y+1/2, -z+1/2'
'-x, -y, -z'
'x, -y, z-1/2'
'-x+1/2, -y+1/2, -z'
'x+1/2, -y+1/2, z-1/2'

loop_
_atom_site_label
_atom_site_type_symbol
_atom_site_fract_x
_atom_site_fract_y
_atom_site_fract_z
_atom_site_U_iso_or_equiv
_atom_site_adp_type
_atom_site_occupancy
_atom_site_symmetry_multiplicity
_atom_site_calc_flag
_atom_site_refinement_flags
Hg1 Hg 0.424486(11) 0.52160(6) 0.62534(2) 0.0360(2) Uani 1 1 d .
Sr1 Sr 0.27761(2) 0.23803(11) 0.32698(4) 0.0179(2) Uani 1 1 d .
N1 N 0.4088(2) 0.6708(11) 0.4883(4) 0.0263(16) Uani 1 1 d .
N2 N 0.3593(2) 0.1843(12) 0.4373(5) 0.0378(19) Uani 1 1 d .
N3 N 0.4958(3) 0.6280(17) 0.8639(6) 0.060(3) Uani 1 1 d .
O1 O 0.34176(19) 0.5532(9) 0.5680(3) 0.0271(13) Uani 1 1 d .
O2 O 0.29485(18) 0.5403(9) 0.4424(4) 0.0270(13) Uani 1 1 d .
O3 O 0.29820(18) 0.5632(8) 0.2608(3) 0.0209(12) Uani 1 1 d .
O4 O 0.28887(17) 0.8740(8) 0.2947(3) 0.0225(12) Uani 1 1 d .
O5 O 0.2669(2) -0.0113(8) 0.4523(4) 0.0293(14) Uani 1 1 d .
H5A H 0.2725 -0.1296 0.4409 0.044 Uiso 1 1 d R
H5B H 0.2421 -0.0044 0.4683 0.044 Uiso 1 1 d R
O6 O 0.3082(2) 0.1873(9) 0.1881(4) 0.0389(16) Uani 1 1 d .
H6A H 0.3111 0.2911 0.1603 0.058 Uiso 1 1 d R
H6B H 0.2966 0.0960 0.1553 0.058 Uiso 1 1 d R
O7 O 0.20088(19) 0.3140(9) 0.3933(4) 0.0323(14) Uani 1 1 d .
H7A H 0.1864 0.2101 0.3978 0.048 Uiso 1 1 d R
H7B H 0.2066 0.3732 0.4417 0.048 Uiso 1 1 d R
S1 S 0.43041(9) 0.1764(5) 0.58106(19) 0.0524(7) Uani 1 1 d .
S2 S 0.41416(8) 0.7002(4) 0.75448(17) 0.0471(7) Uani 1 1 d .
C1 C 0.3326(3) 0.5778(11) 0.4886(5) 0.0199(17) Uani 1 1 d .
C2 C 0.3109(3) 0.7190(12) 0.3006(4) 0.0186(17) Uani 1 1 d .
C3 C 0.3676(2) 0.6601(12) 0.4421(5) 0.0184(16) Uani 1 1 d .
C4 C 0.3571(2) 0.7227(11) 0.3569(5) 0.0186(16) Uani 1 1 d .
C5 C 0.3912(3) 0.8084(13) 0.3202(5) 0.0273(19) Uani 1 1 d .
H5 H 0.3850 0.8581 0.2642 0.033 Uiso 1 1 calc R
C6 C 0.4334(3) 0.8181(15) 0.3675(6) 0.034(2) Uani 1 1 d .
H6 H 0.4564 0.8717 0.3440 0.041 Uiso 1 1 calc R
C7 C 0.4409(3) 0.7456(13) 0.4511(6) 0.031(2) Uani 1 1 d .
H7 H 0.4696 0.7491 0.4830 0.038 Uiso 1 1 calc R
C8 C 0.3888(3) 0.1808(13) 0.4974(6) 0.032(2) Uani 1 1 d .
C9 C 0.4628(3) 0.6576(15) 0.8171(6) 0.039(2) Uani 1 1 d .

loop_
_atom_site_aniso_label
_atom_site_aniso_U_11
_atom_site_aniso_U_22
_atom_site_aniso_U_33
_atom_site_aniso_U_23
_atom_site_aniso_U_13
_atom_site_aniso_U_12
Hg1 0.0293(3) 0.0491(3) 0.0247(3) -0.00385(15) -0.00784(15) 0.00043(16)
Sr1 0.0186(4) 0.0188(4) 0.0153(4) -0.0003(3) 0.0003(3) -0.0010(3)
N1 0.019(3) 0.038(4) 0.022(3) -0.006(3) 0.002(3) 0.002(3)
N2 0.033(4) 0.034(5) 0.044(5) -0.011(4) 0.000(4) -0.007(4)
N3 0.039(5) 0.100(9) 0.035(5) -0.013(5) -0.010(4) 0.013(5)
O1 0.029(3) 0.037(4) 0.015(3) 0.001(2) 0.003(2) 0.002(3)
O2 0.015(3) 0.044(4) 0.021(3) 0.002(3) 0.002(2) -0.002(3)
O3 0.025(3) 0.014(3) 0.021(3) 0.001(2) -0.001(2) -0.001(2)
O4 0.021(3) 0.021(3) 0.022(3) -0.004(2) -0.006(2) 0.008(2)
O5 0.032(3) 0.031(4) 0.028(3) 0.000(2) 0.014(3) 0.004(3)
O6 0.060(4) 0.019(3) 0.044(4) -0.004(3) 0.027(3) -0.010(3)
O7 0.044(4) 0.030(4) 0.024(3) 0.000(3) 0.009(3) -0.001(3)
S1 0.0484(16) 0.0460(16) 0.0518(16) -0.0080(13) -0.0194(13) 0.0169(13)
S2 0.0372(14) 0.0592(18) 0.0391(13) -0.0134(13) -0.0079(11) 0.0184(13)
C1 0.022(4) 0.013(4) 0.023(4) 0.002(3) 0.002(3) 0.002(3)
C2 0.026(4) 0.023(4) 0.011(3) -0.002(3) 0.012(3) -0.003(4)
C3 0.014(4) 0.022(4) 0.017(4) -0.003(3) -0.001(3) 0.003(3)
C4 0.012(4) 0.021(4) 0.021(4) -0.003(3) -0.001(3) 0.003(3)
C5 0.029(5) 0.028(5) 0.026(4) 0.007(4) 0.008(4) -0.001(4)
C6 0.021(4) 0.045(6) 0.036(5) 0.003(4) 0.006(4) -0.005(4)
C7 0.014(4) 0.034(5) 0.044(5) -0.001(4) 0.003(4) -0.005(4)
C8 0.038(5) 0.023(5) 0.036(5) -0.007(4) 0.008(4) 0.002(4)
C9 0.034(5) 0.050(6) 0.031(5) -0.005(4) 0.003(4) -0.007(5)

loop_
_atom_type_symbol
_atom_type_description
_atom_type_scat_dispersion_real
_atom_type_scat_dispersion_imag
_atom_type_scat_source
C C 0.0033 0.0016 'International Tables Vol C Tables 4.2.6.8 and 6.1.1.4'
H H 0.0000 0.0000 'International Tables Vol C Tables 4.2.6.8 and 6.1.1.4'
O O 0.0106 0.0060 'International Tables Vol C Tables 4.2.6.8 and 6.1.1.4'
N N 0.0061 0.0033 'International Tables Vol C Tables 4.2.6.8 and 6.1.1.4'
Hg Hg -2.3894 9.2266 'International Tables Vol C Tables 4.2.6.8 and 6.1.1.4'
Sr Sr -1.5307 3.2498 'International Tables Vol C Tables 4.2.6.8 and 6.1.1.4'
S S 0.1246 0.1234 'International Tables Vol C Tables 4.2.6.8 and 6.1.1.4'

loop_
_geom_angle_atom_site_label_1
_geom_angle_atom_site_label_2
_geom_angle_atom_site_label_3
_geom_angle
_geom_angle_site_symmetry_1
_geom_angle_site_symmetry_3
N1 Hg1 S2 120.62(18) . .
N1 Hg1 S1 99.72(18) . .
S2 Hg1 S1 137.60(11) . .
N1 Hg1 N3 88.2(3) . 2_656
S2 Hg1 N3 94.2(2) . 2_656
S1 Hg1 N3 99.9(3) . 2_656
N1 Hg1 O1 67.4(2) . .
S2 Hg1 O1 88.70(14) . .
S1 Hg1 O1 95.85(15) . .
N3 Hg1 O1 152.9(3) 2_656 .
O6 Sr1 O4 67.43(19) . 1_545
O6 Sr1 O3 67.45(18) . .
O4 Sr1 O3 134.45(17) 1_545 .
O6 Sr1 O5 131.20(19) . .
O4 Sr1 O5 64.44(17) 1_545 .
O3 Sr1 O5 156.82(18) . .
O6 Sr1 O4 77.87(19) . 4_545
O4 Sr1 O4 107.79(13) 1_545 4_545
O3 Sr1 O4 68.08(16) . 4_545
O5 Sr1 O4 124.31(18) . 4_545
O6 Sr1 O2 127.80(18) . .
O4 Sr1 O2 147.53(17) 1_545 .
O3 Sr1 O2 65.51(17) . .
O5 Sr1 O2 91.58(17) . .
O4 Sr1 O2 103.81(17) 4_545 .
O6 Sr1 O3 85.57(18) . 4_545
O4 Sr1 O3 67.26(16) 1_545 4_545
O3 Sr1 O3 114.81(11) . 4_545
O5 Sr1 O3 83.37(18) . 4_545
O4 Sr1 O3 48.17(16) 4_545 4_545
O2 Sr1 O3 134.66(16) . 4_545
O6 Sr1 O7 144.3(2) . .
O4 Sr1 O7 113.96(18) 1_545 .
O3 Sr1 O7 106.07(18) . .
O5 Sr1 O7 67.41(18) . .
O4 Sr1 O7 67.69(17) 4_545 .
O2 Sr1 O7 71.66(17) . .
O3 Sr1 O7 64.82(17) 4_545 .
O6 Sr1 N2 94.8(2) . .
O4 Sr1 N2 81.8(2) 1_545 .
O3 Sr1 N2 96.0(2) . .
O5 Sr1 N2 71.2(2) . .
O4 Sr1 N2 164.0(2) 4_545 .
O2 Sr1 N2 69.3(2) . .
O3 Sr1 N2 146.4(2) 4_545 .
O7 Sr1 N2 120.9(2) . .
O6 Sr1 C2 81.76(19) . 4_545
O4 Sr1 C2 88.01(18) 1_545 4_545
O3 Sr1 C2 91.53(18) . 4_545
O5 Sr1 C2 103.88(19) . 4_545
O4 Sr1 C2 23.97(18) 4_545 4_545
O2 Sr1 C2 120.33(18) . 4_545
O3 Sr1 C2 24.23(18) 4_545 4_545
O7 Sr1 C2 63.00(17) . 4_545
N2 Sr1 C2 169.8(2) . 4_545
O6 Sr1 Sr1 65.45(14) . 4_545
O4 Sr1 Sr1 35.26(11) 1_545 4_545
O3 Sr1 Sr1 123.50(12) . 4_545
O5 Sr1 Sr1 79.65(13) . 4_545
O4 Sr1 Sr1 73.11(12) 4_545 4_545
O2 Sr1 Sr1 166.08(12) . 4_545
O3 Sr1 Sr1 34.12(11) 4_545 4_545
O7 Sr1 Sr1 94.87(13) . 4_545
N2 Sr1 Sr1 117.05(16) . 4_545
C2 Sr1 Sr1 52.81(15) 4_545 4_545
O6 Sr1 Sr1 78.35(15) . 4
O4 Sr1 Sr1 134.63(11) 1_545 4
O3 Sr1 Sr1 36.70(12) . 4
O5 Sr1 Sr1 145.46(13) . 4
O4 Sr1 Sr1 33.53(12) 4_545 4
O2 Sr1 Sr1 77.49(12) . 4
O3 Sr1 Sr1 81.69(11) 4_545 4
O7 Sr1 Sr1 78.06(12) . 4
N2 Sr1 Sr1 131.37(17) . 4
C2 Sr1 Sr1 57.46(15) 4_545 4
Sr1 Sr1 Sr1 103.67(3) 4_545 4
C7 N1 C3 118.9(7) . .
C7 N1 Hg1 121.6(6) . .
C3 N1 Hg1 119.1(5) . .
C8 N2 Sr1 164.8(7) . .
C9 N3 Hg1 144.9(8) . 2_656
C1 O1 Hg1 113.3(5) . .
C1 O2 Sr1 125.0(5) . .
C2 O3 Sr1 127.2(4) . .
C2 O3 Sr1 92.2(5) . 4
Sr1 O3 Sr1 109.17(19) . 4
C2 O4 Sr1 153.3(5) . 1_565
C2 O4 Sr1 95.1(4) . 4
Sr1 O4 Sr1 111.21(18) 1_565 4
Sr1 O5 H5A 113.1 . .
Sr1 O5 H5B 115.1 . .
H5A O5 H5B 110.1 . .
Sr1 O6 H6A 114.7 . .
Sr1 O6 H6B 116.2 . .
H6A O6 H6B 112.2 . .
Sr1 O7 H7A 111.6 . .
Sr1 O7 H7B 112.0 . .
H7A O7 H7B 110.4 . .
C8 S1 Hg1 96.9(3) . .
C9 S2 Hg1 99.5(3) . .
O1 C1 O2 124.1(7) . .
O1 C1 C3 119.1(7) . .
O2 C1 C3 116.8(7) . .
O4 C2 O3 124.4(7) . .
O4 C2 C4 117.5(7) . .
O3 C2 C4 118.1(7) . .
O4 C2 Sr1 60.9(4) . 4
O3 C2 Sr1 63.6(4) . 4
C4 C2 Sr1 173.7(5) . 4
N1 C3 C4 122.3(7) . .
N1 C3 C1 116.2(7) . .
C4 C3 C1 121.5(7) . .
C3 C4 C5 117.8(7) . .
C3 C4 C2 125.4(7) . .
C5 C4 C2 116.7(7) . .
C6 C5 C4 119.8(7) . .
C6 C5 H5 120.1 . .
C4 C5 H5 120.1 . .
C5 C6 C7 118.1(8) . .
C5 C6 H6 121.0 . .
C7 C6 H6 121.0 . .
N1 C7 C6 123.1(8) . .
N1 C7 H7 118.4 . .
C6 C7 H7 118.4 . .
N2 C8 S1 179.6(9) . .
N3 C9 S2 177.0(9) . .

loop_
_geom_bond_atom_site_label_1
_geom_bond_atom_site_label_2
_geom_bond_distance
_geom_bond_site_symmetry_2
Hg1 N1 2.354(7) .
Hg1 S2 2.442(3) .
Hg1 S1 2.478(3) .
Hg1 N3 2.530(9) 2_656
Hg1 O1 2.545(6) .
Sr1 O6 2.558(6) .
Sr1 O4 2.578(5) 1_545
Sr1 O3 2.584(5) .
Sr1 O5 2.674(6) .
Sr1 O4 2.694(5) 4_545
Sr1 O2 2.738(6) .
Sr1 O3 2.753(5) 4_545
Sr1 O7 2.799(6) .
Sr1 N2 2.801(8) .
Sr1 C2 3.071(8) 4_545
N1 C7 1.339(11) .
N1 C3 1.340(9) .
N2 C8 1.182(11) .
N3 C9 1.157(12) .
N3 Hg1 2.530(9) 2_656
O1 C1 1.240(10) .
O2 C1 1.276(9) .
O3 C2 1.261(9) .
O3 Sr1 2.753(5) 4
O4 C2 1.253(9) .
O4 Sr1 2.578(5) 1_565
O4 Sr1 2.694(5) 4
O5 H5A 0.8529 .
O5 H5B 0.8471 .
O6 H6A 0.8476 .
O6 H6B 0.8446 .
O7 H7A 0.8487 .
O7 H7B 0.8511 .
S1 C8 1.657(10) .
S2 C9 1.656(10) .
C1 C3 1.518(11) .
C2 C4 1.528(10) .
C2 Sr1 3.071(8) 4
C3 C4 1.387(11) .
C4 C5 1.414(11) .
C5 C6 1.374(11) .
C5 H5 0.9300 .
C6 C7 1.385(13) .
C6 H6 0.9300 .
C7 H7 0.9300 .

loop_
_geom_hbond_atom_site_label_D
_geom_hbond_atom_site_label_H
_geom_hbond_atom_site_label_A
_geom_hbond_distance_DH
_geom_hbond_distance_HA
_geom_hbond_distance_DA
_geom_hbond_angle_DHA
_geom_hbond_site_symmetry_A
O5 H5A O2 0.85 2.36 3.197(8) 167.2 1_545
O5 H5B O2 0.85 1.98 2.748(8) 150.5 7_556
O5 H5B O1 0.85 2.56 3.308(9) 148.4 7_556
O6 H6A O1 0.85 2.15 2.918(8) 149.7 6_565
O6 H6B O7 0.84 2.08 2.847(9) 150.3 4_545
O7 H7A O1 0.85 2.11 2.948(9) 169.1 7_556
O7 H7B O5 0.85 1.96 2.795(8) 167.2 7_556

loop_
_geom_torsion_atom_site_label_1
_geom_torsion_atom_site_label_2
_geom_torsion_atom_site_label_3
_geom_torsion_atom_site_label_4
_geom_torsion
_geom_torsion_site_symmetry_1
_geom_torsion_site_symmetry_4
S2 Hg1 N1 C7 99.9(6) . .
S1 Hg1 N1 C7 -93.7(6) . .
N3 Hg1 N1 C7 6.0(7) 2_656 .
O1 Hg1 N1 C7 173.9(7) . .
S2 Hg1 N1 C3 -88.2(6) . .
S1 Hg1 N1 C3 78.2(6) . .
N3 Hg1 N1 C3 178.0(6) 2_656 .
O1 Hg1 N1 C3 -14.1(5) . .
O6 Sr1 N2 C8 164(3) . .
O4 Sr1 N2 C8 -129(3) 1_545 .
O3 Sr1 N2 C8 97(3) . .
O5 Sr1 N2 C8 -63(3) . .
O4 Sr1 N2 C8 103(3) 4_545 .
O2 Sr1 N2 C8 36(3) . .
O3 Sr1 N2 C8 -106(3) 4_545 .
O7 Sr1 N2 C8 -16(3) . .
C2 Sr1 N2 C8 -126(3) 4_545 .
Sr1 Sr1 N2 C8 -131(3) 4_545 .
Sr1 Sr1 N2 C8 86(3) 4 .
N1 Hg1 O1 C1 19.4(5) . .
S2 Hg1 O1 C1 143.5(5) . .
S1 Hg1 O1 C1 -78.7(6) . .
N3 Hg1 O1 C1 46.8(9) 2_656 .
O6 Sr1 O2 C1 -64.7(7) . .
O4 Sr1 O2 C1 43.6(7) 1_545 .
O3 Sr1 O2 C1 -92.3(6) . .
O5 Sr1 O2 C1 84.1(6) . .
O4 Sr1 O2 C1 -150.0(6) 4_545 .
O3 Sr1 O2 C1 166.3(5) 4_545 .
O7 Sr1 O2 C1 149.6(6) . .
N2 Sr1 O2 C1 14.9(6) . .
C2 Sr1 O2 C1 -168.8(6) 4_545 .
Sr1 Sr1 O2 C1 134.6(6) 4_545 .
Sr1 Sr1 O2 C1 -129.0(6) 4 .
O6 Sr1 O3 C2 -150.7(6) . .
O4 Sr1 O3 C2 -142.4(6) 1_545 .
O5 Sr1 O3 C2 -3.3(9) . .
O4 Sr1 O3 C2 123.8(6) 4_545 .
O2 Sr1 O3 C2 6.0(6) . .
O3 Sr1 O3 C2 135.8(6) 4_545 .
O7 Sr1 O3 C2 66.6(6) . .
N2 Sr1 O3 C2 -58.0(6) . .
C2 Sr1 O3 C2 128.9(6) 4_545 .
Sr1 Sr1 O3 C2 173.9(5) 4_545 .
Sr1 Sr1 O3 C2 108.3(6) 4 .
O6 Sr1 O3 Sr1 101.0(2) . 4
O4 Sr1 O3 Sr1 109.3(2) 1_545 4
O5 Sr1 O3 Sr1 -111.6(4) . 4
O4 Sr1 O3 Sr1 15.49(17) 4_545 4
O2 Sr1 O3 Sr1 -102.3(2) . 4
O3 Sr1 O3 Sr1 27.53(19) 4_545 4
O7 Sr1 O3 Sr1 -41.7(2) . 4
N2 Sr1 O3 Sr1 -166.3(2) . 4
C2 Sr1 O3 Sr1 20.6(2) 4_545 4
Sr1 Sr1 O3 Sr1 65.6(2) 4_545 4
N1 Hg1 S1 C8 -39.7(4) . .
S2 Hg1 S1 C8 122.9(3) . .
N3 Hg1 S1 C8 -129.5(4) 2_656 .
O1 Hg1 S1 C8 28.4(4) . .
N1 Hg1 S2 C9 -130.1(4) . .
S1 Hg1 S2 C9 70.0(4) . .
N3 Hg1 S2 C9 -39.7(5) 2_656 .
O1 Hg1 S2 C9 167.2(4) . .
Hg1 O1 C1 O2 158.3(6) . .
Hg1 O1 C1 C3 -22.5(9) . .
Sr1 O2 C1 O1 -109.3(8) . .
Sr1 O2 C1 C3 71.5(8) . .
Sr1 O4 C2 O3 -175.4(7) 1_565 .
Sr1 O4 C2 O3 -4.1(8) 4 .
Sr1 O4 C2 C4 1.8(15) 1_565 .
Sr1 O4 C2 C4 173.1(5) 4 .
Sr1 O4 C2 Sr1 -171.3(11) 1_565 4
Sr1 O3 C2 O4 -112.2(7) . .
Sr1 O3 C2 O4 4.0(7) 4 .
Sr1 O3 C2 C4 70.6(8) . .
Sr1 O3 C2 C4 -173.2(5) 4 .
Sr1 O3 C2 Sr1 -116.2(5) . 4
C7 N1 C3 C4 0.4(12) . .
Hg1 N1 C3 C4 -171.8(6) . .
C7 N1 C3 C1 -178.7(7) . .
Hg1 N1 C3 C1 9.1(9) . .
O1 C1 C3 N1 10.6(11) . .
O2 C1 C3 N1 -170.1(7) . .
O1 C1 C3 C4 -168.5(7) . .
O2 C1 C3 C4 10.8(11) . .
N1 C3 C4 C5 -2.9(12) . .
C1 C3 C4 C5 176.2(7) . .
N1 C3 C4 C2 -178.7(7) . .
C1 C3 C4 C2 0.3(12) . .
O4 C2 C4 C3 97.3(9) . .
O3 C2 C4 C3 -85.3(9) . .
O4 C2 C4 C5 -78.5(9) . .
O3 C2 C4 C5 98.8(9) . .
C3 C4 C5 C6 3.3(12) . .
C2 C4 C5 C6 179.5(8) . .
C4 C5 C6 C7 -1.2(14) . .
C3 N1 C7 C6 1.9(13) . .
Hg1 N1 C7 C6 173.8(7) . .
C5 C6 C7 N1 -1.4(14) . .
